data_4106335
loop_
_publ_author_name
'Janeth Navarro'
'Olga Torres'
'Marta Mart\'in'
'Eduardo Sola'

_publ_contact_author_address
;
  Dr. Marta Mart\'in
  Departamento de Qu\'imica Inorg\'anica - I.C.M.A.
  Facultad de Ciencias
  Universidad de Zaragoza - C.S.I.C.
  50009 Zaragoza, Spain
;
_publ_contact_author_email martam@unizar.es
_publ_contact_author_fax '+34 956 761187'
_publ_contact_author_name 'Dr. Marta Mart\'in'
_publ_contact_author_phone '+34 976 762026'
_publ_section_title
;
 Iridium Complexes of the Doubly Cyclometalated NHC Ligand IMes''
;
_journal_name_full 'Journal of the American Chemical Society'
_journal_page_first 9738
_journal_page_last 9740
_journal_paper_doi 10.1021/ja204522e
_journal_volume 133
_journal_year 2011
_chemical_formula_moiety 'C27 H31 Ir N5, F6 P'
_chemical_formula_sum 'C27 H31 F6 Ir N5 P'
_chemical_formula_weight 762.76
_space_group_IT_number 15
_symmetry_cell_setting monoclinic
_symmetry_space_group_name_Hall '-C 2yc'
_symmetry_space_group_name_H-M 'C 1 2/c 1'
_atom_sites_solution_hydrogens geom
_atom_sites_solution_primary heavy
_atom_sites_solution_secondary difmap
_audit_creation_method SHELXL-97
_cell_angle_alpha 90.0000(10)
_cell_angle_beta 109.4420(10)
_cell_angle_gamma 90.0000(10)
_cell_formula_units_Z 8
_cell_length_a 33.9769(15)
_cell_length_b 13.1349(6)
_cell_length_c 13.8166(6)
_cell_measurement_reflns_used 5716
_cell_measurement_temperature 100.0(2)
_cell_measurement_theta_max 23.09
_cell_measurement_theta_min 2.43
_cell_volume 5814.5(4)
_computing_cell_refinement 'SAINT+ v. 6.01 (Bruker AXS, 2000)'
_computing_data_collection 'SMART v. 5.611 (Bruker AXS, 2000)'
_computing_data_reduction 'SAINT+ v. 6.01 (Bruker AXS, 2000)'
_computing_molecular_graphics 'XP program, SHELXTL v6.10, Bruker2000'
_computing_publication_material 'XCIF program, SHELXTLv6.10,BrukerAXS'
_computing_structure_refinement 'SHELXL-97 (Sheldrick, 1997)'
_computing_structure_solution 'SHELXS-97 (Sheldrick, 1990)'
_diffrn_ambient_temperature 100.0(2)
_diffrn_detector_area_resol_mean 8.26
_diffrn_measured_fraction_theta_full 0.997
_diffrn_measured_fraction_theta_max 0.937
_diffrn_measurement_device_type 'Bruker SMART APEX CCD system'
_diffrn_measurement_method '\w rotations with narrow frames'
_diffrn_radiation_monochromator graphite
_diffrn_radiation_source 'fine-focus sealed tube'
_diffrn_radiation_type MoK\a
_diffrn_radiation_wavelength 0.71073
_diffrn_reflns_av_R_equivalents 0.0689
_diffrn_reflns_av_sigmaI/netI 0.0794
_diffrn_reflns_limit_h_max 45
_diffrn_reflns_limit_h_min -45
_diffrn_reflns_limit_k_max 17
_diffrn_reflns_limit_k_min -17
_diffrn_reflns_limit_l_max 17
_diffrn_reflns_limit_l_min -18
_diffrn_reflns_number 35999
_diffrn_reflns_theta_full 27.50
_diffrn_reflns_theta_max 28.95
_diffrn_reflns_theta_min 1.68
_diffrn_standards_decay_% 'no decay'
_exptl_absorpt_coefficient_mu 4.712
_exptl_absorpt_correction_T_max 0.812
_exptl_absorpt_correction_T_min 0.642
_exptl_absorpt_correction_type multi-scan
_exptl_absorpt_process_details
;
  SADABS: Area-Detector Absorption Correction. (1996)  Bruker-AXS 
  within SAINT+ package, v. 6.01.
;
_exptl_crystal_colour colorless
_exptl_crystal_density_diffrn 1.743
_exptl_crystal_description 'irregular block'
_exptl_crystal_F_000 2992
_exptl_crystal_size_max 0.08
_exptl_crystal_size_mid 0.06
_exptl_crystal_size_min 0.04
_refine_diff_density_max 1.431
_refine_diff_density_min -1.428
_refine_diff_density_rms 0.142
_refine_ls_extinction_method none
_refine_ls_goodness_of_fit_ref 0.897
_refine_ls_hydrogen_treatment constr
_refine_ls_matrix_type full
_refine_ls_number_parameters 368
_refine_ls_number_reflns 7210
_refine_ls_number_restraints 0
_refine_ls_restrained_S_all 0.897
_refine_ls_R_factor_all 0.0564
_refine_ls_R_factor_gt 0.0364
_refine_ls_shift/su_max 0.020
_refine_ls_shift/su_mean 0.000
_refine_ls_structure_factor_coef Fsqd
_refine_ls_weighting_details 'calc w=1/[\s^2^(Fo^2^)+(0.0195P)^2^+0.0000P] where P=(Fo^2^+2Fc^2^)/3'
_refine_ls_weighting_scheme calc
_refine_ls_wR_factor_gt 0.0613
_refine_ls_wR_factor_ref 0.0653
_reflns_number_gt 5396
_reflns_number_total 7210
_reflns_threshold_expression >2sigma(I)
_cod_data_source_file ja204522e_si_002_2.cif
_cod_data_source_block mar123as
_cod_original_sg_symbol_H-M 'C 2/c'
_cod_database_code 4106335

loop_
_symmetry_equiv_pos_as_xyz
'x, y, z'
'-x, y, -z+1/2'
'x+1/2, y+1/2, z'
'-x+1/2, y+1/2, -z+1/2'
'-x, -y, -z'
'x, -y, z-1/2'
'-x+1/2, -y+1/2, -z'
'x+1/2, -y+1/2, z-1/2'

loop_
_atom_site_label
_atom_site_type_symbol
_atom_site_fract_x
_atom_site_fract_y
_atom_site_fract_z
_atom_site_U_iso_or_equiv
_atom_site_adp_type
_atom_site_occupancy
_atom_site_symmetry_multiplicity
_atom_site_calc_flag
_atom_site_refinement_flags
Ir1 Ir 0.369218(6) 0.724863(14) 0.178198(14) 0.01731(5) Uani 1 1 d .
P1 P 0.25461(6) 0.05010(11) 0.10131(11) 0.0391(4) Uani 1 1 d .
F1 F 0.29141(12) 0.0058(3) 0.0655(3) 0.0624(11) Uani 1 1 d .
F2 F 0.21949(11) 0.0941(3) 0.1412(3) 0.0601(10) Uani 1 1 d .
F3 F 0.27362(12) 0.1598(3) 0.1056(3) 0.0714(12) Uani 1 1 d .
F4 F 0.28394(15) 0.0354(3) 0.2168(3) 0.0896(15) Uani 1 1 d .
F5 F 0.22867(13) 0.0657(4) -0.0118(3) 0.1014(16) Uani 1 1 d .
F6 F 0.23967(16) -0.0619(3) 0.1049(4) 0.1093(19) Uani 1 1 d .
N1 N 0.44899(11) 0.6185(3) 0.2918(3) 0.0166(8) Uani 1 1 d .
N2 N 0.44870(11) 0.7727(3) 0.3467(3) 0.0186(8) Uani 1 1 d .
N3 N 0.34245(12) 0.5854(3) 0.2016(3) 0.0206(9) Uani 1 1 d .
N4 N 0.33848(12) 0.7943(3) 0.2702(3) 0.0208(9) Uani 1 1 d .
N5 N 0.31874(12) 0.7597(3) 0.0503(3) 0.0213(9) Uani 1 1 d .
C1 C 0.42353(14) 0.7012(3) 0.2835(3) 0.0164(10) Uani 1 1 d .
C2 C 0.48891(14) 0.6398(3) 0.3572(3) 0.0196(10) Uani 1 1 d .
H2 H 0.5121 0.5947 0.3752 0.023 Uiso 1 1 calc R
C3 C 0.48881(14) 0.7361(3) 0.3904(3) 0.0208(10) Uani 1 1 d .
H3 H 0.5120 0.7721 0.4355 0.025 Uiso 1 1 calc R
C4 C 0.43560(14) 0.5292(3) 0.2286(3) 0.0175(10) Uani 1 1 d .
C5 C 0.44531(15) 0.4326(3) 0.2698(4) 0.0210(11) Uani 1 1 d .
C6 C 0.42884(15) 0.3497(4) 0.2057(4) 0.0265(12) Uani 1 1 d .
H6 H 0.4353 0.2827 0.2322 0.032 Uiso 1 1 calc R
C7 C 0.40337(15) 0.3620(4) 0.1048(4) 0.0260(12) Uani 1 1 d .
C8 C 0.39529(15) 0.4608(3) 0.0665(3) 0.0218(11) Uani 1 1 d .
H8 H 0.3784 0.4700 -0.0032 0.026 Uiso 1 1 calc R
C9 C 0.41076(14) 0.5457(3) 0.1256(3) 0.0180(10) Uani 1 1 d .
C10 C 0.47017(16) 0.4129(3) 0.3805(3) 0.0274(12) Uani 1 1 d .
H10A H 0.5000 0.4180 0.3903 0.041 Uiso 1 1 calc R
H10B H 0.4639 0.3445 0.3997 0.041 Uiso 1 1 calc R
H10C H 0.4628 0.4634 0.4238 0.041 Uiso 1 1 calc R
C11 C 0.38245(16) 0.2731(4) 0.0390(4) 0.0371(13) Uani 1 1 d .
H11A H 0.3521 0.2830 0.0151 0.056 Uiso 1 1 calc R
H11B H 0.3895 0.2103 0.0793 0.056 Uiso 1 1 calc R
H11C H 0.3921 0.2682 -0.0202 0.056 Uiso 1 1 calc R
C12 C 0.39828(15) 0.6512(3) 0.0869(3) 0.0196(10) Uani 1 1 d .
H12A H 0.3790 0.6481 0.0152 0.023 Uiso 1 1 calc R
H12B H 0.4233 0.6900 0.0875 0.023 Uiso 1 1 calc R
C13 C 0.43442(14) 0.8747(3) 0.3550(4) 0.0194(10) Uani 1 1 d .
C14 C 0.44354(15) 0.9224(4) 0.4496(4) 0.0223(11) Uani 1 1 d .
C15 C 0.42643(16) 1.0185(3) 0.4516(4) 0.0264(12) Uani 1 1 d .
H15 H 0.4326 1.0528 0.5154 0.032 Uiso 1 1 calc R
C16 C 0.40069(16) 1.0658(3) 0.3632(4) 0.0266(12) Uani 1 1 d .
C17 C 0.39216(15) 1.0155(3) 0.2701(4) 0.0243(11) Uani 1 1 d .
H17 H 0.3744 1.0469 0.2093 0.029 Uiso 1 1 calc R
C18 C 0.40909(15) 0.9201(3) 0.2635(3) 0.0196(10) Uani 1 1 d .
C19 C 0.46982(15) 0.8748(4) 0.5497(3) 0.0268(12) Uani 1 1 d .
H19A H 0.4994 0.8891 0.5614 0.040 Uiso 1 1 calc R
H19B H 0.4653 0.8010 0.5466 0.040 Uiso 1 1 calc R
H19C H 0.4619 0.9035 0.6060 0.040 Uiso 1 1 calc R
C20 C 0.38109(17) 1.1676(4) 0.3682(4) 0.0340(13) Uani 1 1 d .
H20A H 0.3727 1.1705 0.4295 0.051 Uiso 1 1 calc R
H20B H 0.3565 1.1768 0.3069 0.051 Uiso 1 1 calc R
H20C H 0.4013 1.2218 0.3715 0.051 Uiso 1 1 calc R
C21 C 0.39749(14) 0.8623(3) 0.1646(3) 0.0200(10) Uani 1 1 d .
H21A H 0.4228 0.8490 0.1464 0.024 Uiso 1 1 calc R
H21B H 0.3781 0.9036 0.1091 0.024 Uiso 1 1 calc R
C22 C 0.33261(15) 0.5075(4) 0.2208(4) 0.0244(11) Uani 1 1 d .
C23 C 0.32138(17) 0.4067(3) 0.2474(4) 0.0329(13) Uani 1 1 d .
H23A H 0.3043 0.3717 0.1849 0.049 Uiso 1 1 calc R
H23B H 0.3055 0.4135 0.2947 0.049 Uiso 1 1 calc R
H23C H 0.3468 0.3672 0.2803 0.049 Uiso 1 1 calc R
C24 C 0.32110(16) 0.8279(4) 0.3200(4) 0.0276(12) Uani 1 1 d .
C25 C 0.29827(18) 0.8698(4) 0.3840(4) 0.0427(16) Uani 1 1 d .
H25A H 0.2834 0.8149 0.4053 0.064 Uiso 1 1 calc R
H25B H 0.2781 0.9206 0.3447 0.064 Uiso 1 1 calc R
H25C H 0.3180 0.9021 0.4449 0.064 Uiso 1 1 calc R
C26 C 0.29438(15) 0.7859(4) -0.0227(4) 0.0231(11) Uani 1 1 d .
C27 C 0.26239(16) 0.8191(4) -0.1175(4) 0.0392(15) Uani 1 1 d .
H27A H 0.2436 0.8675 -0.1011 0.059 Uiso 1 1 calc R
H27B H 0.2464 0.7599 -0.1528 0.059 Uiso 1 1 calc R
H27C H 0.2757 0.8521 -0.1621 0.059 Uiso 1 1 calc R

loop_
_atom_site_aniso_label
_atom_site_aniso_U_11
_atom_site_aniso_U_22
_atom_site_aniso_U_33
_atom_site_aniso_U_23
_atom_site_aniso_U_13
_atom_site_aniso_U_12
Ir1 0.01490(9) 0.02016(9) 0.01604(9) 0.00171(9) 0.00404(7) 0.00265(9)
P1 0.0620(12) 0.0337(9) 0.0279(8) 0.0012(7) 0.0232(8) 0.0004(8)
F1 0.092(3) 0.055(2) 0.060(2) 0.0059(19) 0.053(2) 0.014(2)
F2 0.057(3) 0.070(3) 0.066(3) -0.006(2) 0.037(2) -0.001(2)
F3 0.084(3) 0.043(2) 0.098(3) -0.006(2) 0.045(3) -0.004(2)
F4 0.132(4) 0.101(3) 0.035(2) 0.012(2) 0.026(3) 0.063(3)
F5 0.063(3) 0.199(5) 0.028(2) -0.004(3) -0.004(2) 0.003(3)
F6 0.173(5) 0.046(2) 0.173(5) -0.037(3) 0.143(4) -0.041(3)
N1 0.013(2) 0.020(2) 0.016(2) -0.0001(16) 0.0028(17) 0.0007(16)
N2 0.017(2) 0.0190(19) 0.020(2) -0.0007(18) 0.0064(17) 0.0001(18)
N3 0.018(2) 0.022(2) 0.019(2) 0.0008(17) 0.0028(18) 0.0027(18)
N4 0.017(2) 0.024(2) 0.020(2) 0.0025(17) 0.0051(18) 0.0025(17)
N5 0.022(2) 0.022(2) 0.019(2) 0.0043(17) 0.0054(18) 0.0018(17)
C1 0.019(3) 0.019(2) 0.013(2) 0.0001(17) 0.008(2) 0.0005(19)
C2 0.014(3) 0.029(3) 0.015(2) 0.002(2) 0.003(2) 0.003(2)
C3 0.016(2) 0.025(3) 0.018(2) -0.002(2) 0.001(2) 0.001(2)
C4 0.016(3) 0.020(2) 0.020(3) -0.0015(19) 0.010(2) 0.0013(19)
C5 0.017(3) 0.025(3) 0.022(3) 0.001(2) 0.007(2) 0.002(2)
C6 0.028(3) 0.020(3) 0.030(3) 0.000(2) 0.007(2) 0.004(2)
C7 0.020(3) 0.023(3) 0.034(3) -0.012(2) 0.007(2) 0.000(2)
C8 0.018(3) 0.030(3) 0.015(2) -0.004(2) 0.003(2) 0.004(2)
C9 0.012(2) 0.024(3) 0.020(3) 0.001(2) 0.009(2) 0.002(2)
C10 0.029(3) 0.022(3) 0.027(3) 0.000(2) 0.004(2) 0.002(2)
C11 0.034(3) 0.027(3) 0.044(3) -0.009(3) 0.004(3) 0.002(3)
C12 0.021(3) 0.025(3) 0.013(2) 0.0018(19) 0.005(2) 0.002(2)
C13 0.017(3) 0.018(2) 0.025(3) -0.003(2) 0.009(2) -0.003(2)
C14 0.020(3) 0.027(3) 0.021(3) -0.002(2) 0.008(2) -0.005(2)
C15 0.034(3) 0.020(3) 0.031(3) -0.009(2) 0.019(3) -0.005(2)
C16 0.025(3) 0.019(3) 0.041(3) -0.001(2) 0.017(3) -0.003(2)
C17 0.024(3) 0.025(3) 0.024(3) 0.003(2) 0.007(2) -0.001(2)
C18 0.019(3) 0.020(2) 0.021(3) 0.000(2) 0.008(2) -0.001(2)
C19 0.026(3) 0.031(3) 0.022(3) -0.003(2) 0.007(2) -0.003(2)
C20 0.038(3) 0.021(3) 0.045(3) -0.003(2) 0.017(3) 0.001(2)
C21 0.018(3) 0.020(2) 0.021(3) 0.005(2) 0.006(2) 0.003(2)
C22 0.013(3) 0.035(3) 0.023(3) -0.002(2) 0.003(2) 0.006(2)
C23 0.034(3) 0.023(3) 0.043(3) 0.008(2) 0.014(3) 0.001(2)
C24 0.025(3) 0.033(3) 0.020(3) 0.009(2) 0.001(2) 0.004(2)
C25 0.043(4) 0.058(4) 0.034(3) 0.015(3) 0.023(3) 0.026(3)
C26 0.021(3) 0.027(3) 0.025(3) 0.003(2) 0.014(2) -0.001(2)
C27 0.023(3) 0.064(4) 0.025(3) 0.012(3) 0.001(3) -0.003(3)

loop_
_atom_type_symbol
_atom_type_description
_atom_type_scat_dispersion_real
_atom_type_scat_dispersion_imag
_atom_type_scat_source
C C 0.0033 0.0016 'International Tables Vol C Tables 4.2.6.8 and 6.1.1.4'
H H 0.0000 0.0000 'International Tables Vol C Tables 4.2.6.8 and 6.1.1.4'
N N 0.0061 0.0033 'International Tables Vol C Tables 4.2.6.8 and 6.1.1.4'
F F 0.0171 0.0103 'International Tables Vol C Tables 4.2.6.8 and 6.1.1.4'
P P 0.1023 0.0942 'International Tables Vol C Tables 4.2.6.8 and 6.1.1.4'
Ir Ir -1.4442 7.9887 'International Tables Vol C Tables 4.2.6.8 and 6.1.1.4'

loop_
_geom_angle_atom_site_label_1
_geom_angle_atom_site_label_2
_geom_angle_atom_site_label_3
_geom_angle
C1 Ir1 N5 168.89(16)
C1 Ir1 C12 81.77(17)
N5 Ir1 C12 90.63(16)
C1 Ir1 C21 81.69(17)
N5 Ir1 C21 90.43(16)
C12 Ir1 C21 91.30(18)
C1 Ir1 N4 98.89(16)
N5 Ir1 N4 89.01(14)
C12 Ir1 N4 177.80(16)
C21 Ir1 N4 90.87(16)
C1 Ir1 N3 95.51(16)
N5 Ir1 N3 92.61(14)
C12 Ir1 N3 90.25(16)
C21 Ir1 N3 176.57(16)
N4 Ir1 N3 87.60(14)
F5 P1 F6 94.4(3)
F5 P1 F3 90.3(3)
F6 P1 F3 174.6(3)
F5 P1 F2 93.6(2)
F6 P1 F2 92.4(2)
F3 P1 F2 90.0(2)
F5 P1 F4 176.5(3)
F6 P1 F4 87.4(3)
F3 P1 F4 87.7(2)
F2 P1 F4 89.3(2)
F5 P1 F1 88.6(2)
F6 P1 F1 87.9(2)
F3 P1 F1 89.5(2)
F2 P1 F1 177.7(2)
F4 P1 F1 88.5(2)
C1 N1 C2 110.4(4)
C1 N1 C4 122.1(4)
C2 N1 C4 127.0(4)
C1 N2 C3 110.9(4)
C1 N2 C13 122.1(4)
C3 N2 C13 126.7(4)
C22 N3 Ir1 172.1(4)
C24 N4 Ir1 177.1(4)
C26 N5 Ir1 171.8(4)
N1 C1 N2 104.3(4)
N1 C1 Ir1 126.9(3)
N2 C1 Ir1 126.8(3)
C3 C2 N1 107.4(4)
C3 C2 H2 126.3
N1 C2 H2 126.3
C2 C3 N2 107.0(4)
C2 C3 H3 126.5
N2 C3 H3 126.5
C5 C4 C9 122.4(4)
C5 C4 N1 120.8(4)
C9 C4 N1 116.6(4)
C4 C5 C6 117.6(4)
C4 C5 C10 123.5(4)
C6 C5 C10 118.8(4)
C7 C6 C5 122.1(4)
C7 C6 H6 118.9
C5 C6 H6 118.9
C6 C7 C8 118.0(4)
C6 C7 C11 121.9(4)
C8 C7 C11 120.0(5)
C9 C8 C7 122.7(4)
C9 C8 H8 118.7
C7 C8 H8 118.7
C8 C9 C4 117.2(4)
C8 C9 C12 122.1(4)
C4 C9 C12 120.5(4)
C5 C10 H10A 109.5
C5 C10 H10B 109.5
H10A C10 H10B 109.5
C5 C10 H10C 109.5
H10A C10 H10C 109.5
H10B C10 H10C 109.5
C7 C11 H11A 109.5
C7 C11 H11B 109.5
H11A C11 H11B 109.5
C7 C11 H11C 109.5
H11A C11 H11C 109.5
H11B C11 H11C 109.5
C9 C12 Ir1 110.5(3)
C9 C12 H12A 109.6
Ir1 C12 H12A 109.6
C9 C12 H12B 109.6
Ir1 C12 H12B 109.6
H12A C12 H12B 108.1
C14 C13 C18 122.3(4)
C14 C13 N2 121.2(4)
C18 C13 N2 116.4(4)
C13 C14 C15 117.6(4)
C13 C14 C19 123.7(4)
C15 C14 C19 118.7(4)
C16 C15 C14 122.2(4)
C16 C15 H15 118.9
C14 C15 H15 118.9
C17 C16 C15 118.5(4)
C17 C16 C20 120.4(5)
C15 C16 C20 121.1(5)
C16 C17 C18 121.6(5)
C16 C17 H17 119.2
C18 C17 H17 119.2
C17 C18 C13 117.8(4)
C17 C18 C21 121.7(4)
C13 C18 C21 120.2(4)
C14 C19 H19A 109.5
C14 C19 H19B 109.5
H19A C19 H19B 109.5
C14 C19 H19C 109.5
H19A C19 H19C 109.5
H19B C19 H19C 109.5
C16 C20 H20A 109.5
C16 C20 H20B 109.5
H20A C20 H20B 109.5
C16 C20 H20C 109.5
H20A C20 H20C 109.5
H20B C20 H20C 109.5
C18 C21 Ir1 110.3(3)
C18 C21 H21A 109.6
Ir1 C21 H21A 109.6
C18 C21 H21B 109.6
Ir1 C21 H21B 109.6
H21A C21 H21B 108.1
N3 C22 C23 178.2(5)
C22 C23 H23A 109.5
C22 C23 H23B 109.5
H23A C23 H23B 109.5
C22 C23 H23C 109.5
H23A C23 H23C 109.5
H23B C23 H23C 109.5
N4 C24 C25 179.1(6)
C24 C25 H25A 109.5
C24 C25 H25B 109.5
H25A C25 H25B 109.5
C24 C25 H25C 109.5
H25A C25 H25C 109.5
H25B C25 H25C 109.5
N5 C26 C27 179.3(6)
C26 C27 H27A 109.5
C26 C27 H27B 109.5
H27A C27 H27B 109.5
C26 C27 H27C 109.5
H27A C27 H27C 109.5
H27B C27 H27C 109.5

loop_
_geom_bond_atom_site_label_1
_geom_bond_atom_site_label_2
_geom_bond_distance
Ir1 C1 1.957(4)
Ir1 N5 2.063(4)
Ir1 C12 2.082(4)
Ir1 C21 2.083(4)
Ir1 N4 2.102(4)
Ir1 N3 2.118(4)
P1 F5 1.531(4)
P1 F6 1.563(4)
P1 F3 1.572(4)
P1 F2 1.581(4)
P1 F4 1.587(4)
P1 F1 1.600(4)
N1 C1 1.370(5)
N1 C2 1.385(5)
N1 C4 1.442(5)
N2 C1 1.371(5)
N2 C3 1.380(5)
N2 C13 1.442(5)
N3 C22 1.135(6)
N4 C24 1.136(6)
N5 C26 1.125(5)
C2 C3 1.347(6)
C2 H2 0.9500
C3 H3 0.9500
C4 C5 1.385(6)
C4 C9 1.410(6)
C5 C6 1.398(6)
C5 C10 1.503(6)
C6 C7 1.384(6)
C6 H6 0.9500
C7 C8 1.394(6)
C7 C11 1.505(6)
C8 C9 1.378(6)
C8 H8 0.9500
C9 C12 1.495(6)
C10 H10A 0.9800
C10 H10B 0.9800
C10 H10C 0.9800
C11 H11A 0.9800
C11 H11B 0.9800
C11 H11C 0.9800
C12 H12A 0.9900
C12 H12B 0.9900
C13 C14 1.388(6)
C13 C18 1.403(6)
C14 C15 1.393(6)
C14 C19 1.509(6)
C15 C16 1.389(7)
C15 H15 0.9500
C16 C17 1.389(6)
C16 C20 1.506(6)
C17 C18 1.395(6)
C17 H17 0.9500
C18 C21 1.496(6)
C19 H19A 0.9800
C19 H19B 0.9800
C19 H19C 0.9800
C20 H20A 0.9800
C20 H20B 0.9800
C20 H20C 0.9800
C21 H21A 0.9900
C21 H21B 0.9900
C22 C23 1.457(6)
C23 H23A 0.9800
C23 H23B 0.9800
C23 H23C 0.9800
C24 C25 1.464(7)
C25 H25A 0.9800
C25 H25B 0.9800
C25 H25C 0.9800
C26 C27 1.462(6)
C27 H27A 0.9800
C27 H27B 0.9800
C27 H27C 0.9800
